data_7712936
loop_
_publ_author_name
'Wen, Min'
'Erb, William'
'Mongin, Florence'
'Hurvois, Jean-Pierre'
'Halauko, Yury S.'
'Ivashkevich, Oleg A.'
'Matulis, Vadim E.'
'Blot, Marielle'
'Roisnel, Thierry'

_publ_section_title
;
 From ferrocene to decasubstituted enantiopure ferrocene-1,1'-disulfoxide
 derivatives.
;
_journal_issue 12
_journal_name_full 'Dalton transactions (Cambridge, England : 2003)'
_journal_page_first 3725
_journal_page_last 3737
_journal_paper_doi 10.1039/d2dt03456e
_journal_volume 52
_journal_year 2023
_chemical_absolute_configuration rm/ad/rmad/syn/unk/.
_chemical_compound_source 'synthesis as described'
_chemical_formula_moiety 'C18 H26 Fe O2 S2'
_chemical_formula_sum 'C18 H26 Fe O2 S2'
_chemical_formula_weight 394.36
_space_group_crystal_system monoclinic
_space_group_IT_number 5
_space_group_name_Hall 'C 2y'
_space_group_name_H-M_alt 'C 1 2 1'
_atom_sites_solution_hydrogens geom
_atom_sites_solution_primary dual
_atom_sites_solution_secondary difmap
_audit_update_record
;
2022-08-30 deposited with the CCDC.	2023-03-01 downloaded from the CCDC.
;
_cell_angle_alpha 90
_cell_angle_beta 103.022(5)
_cell_angle_gamma 90
_cell_formula_units_Z 2
_cell_length_a 18.440(3)
_cell_length_b 10.1792(16)
_cell_length_c 5.9928(9)
_cell_measurement_reflns_used 8627
_cell_measurement_temperature 250(2)
_cell_measurement_theta_max 27.4966
_cell_measurement_theta_min 2.2996
_cell_measurement_wavelength 0.710730
_cell_volume 1095.9(3)
_computing_cell_refinement 'APEX3 (Bruker, 2015)'
_computing_data_collection 'Bruker APEX3 (Bruker, 2015)'
_computing_data_reduction 'SAINT (Bruker, 2014)'
_computing_molecular_graphics
;
   'SXGRAPH (L. Farrugia, 1999), Mercury (CSD, 2020)'
;
_computing_publication_material 'CRYSCALC (T. Roisnel, local program, 2021)'
_computing_structure_refinement 'SHELXL-2019_2 (Sheldrick, 2019)'
_computing_structure_solution 'SHELXT (Sheldrick, 2015)'
_diffrn_ambient_temperature 250(2)
_diffrn_detector CMOS-PHOTON70
_diffrn_measured_fraction_theta_full 0.972
_diffrn_measured_fraction_theta_max 0.963
_diffrn_measurement_device_type 'D8 VENTURE Bruker AXS'
_diffrn_measurement_method 'rotation images'
_diffrn_orient_matrix_UB_11 -0.0006942
_diffrn_orient_matrix_UB_12 -0.0891205
_diffrn_orient_matrix_UB_13 0.0696983
_diffrn_orient_matrix_UB_21 -0.0350522
_diffrn_orient_matrix_UB_22 0.0327958
_diffrn_orient_matrix_UB_23 0.0927368
_diffrn_orient_matrix_UB_31 -0.0432310
_diffrn_orient_matrix_UB_32 -0.0251601
_diffrn_orient_matrix_UB_33 -0.1260002
_diffrn_radiation_monochromator 'multilayer monochromator'
_diffrn_radiation_probe x-ray
_diffrn_radiation_source 'Incoatec microfocus sealed tube'
_diffrn_radiation_type MoK\a
_diffrn_radiation_wavelength 0.71073
_diffrn_reflns_av_R_equivalents 0.0293
_diffrn_reflns_av_unetI/netI 0.0348
_diffrn_reflns_limit_h_max 23
_diffrn_reflns_limit_h_min -22
_diffrn_reflns_limit_k_max 13
_diffrn_reflns_limit_k_min -11
_diffrn_reflns_limit_l_max 7
_diffrn_reflns_limit_l_min -7
_diffrn_reflns_number 7342
_diffrn_reflns_theta_full 25.242
_diffrn_reflns_theta_max 27.496
_diffrn_reflns_theta_min 4.004
_diffrn_source_current 1.00
_diffrn_source_power 50.0
_diffrn_source_voltage 50.00
_exptl_absorpt_coefficient_mu 0.884
_exptl_absorpt_correction_T_max 0.845
_exptl_absorpt_correction_T_min 0.739
_exptl_absorpt_correction_type multi-scan
_exptl_absorpt_process_details
;
  [Sheldrick, G.M. (2014). SADABS Bruker AXS Inc., Madison, Wisconsin, USA]
;
_exptl_crystal_colour orange
_exptl_crystal_density_diffrn 1.195
_exptl_crystal_description block
_exptl_crystal_F_000 416
_exptl_crystal_size_max 0.520
_exptl_crystal_size_mid 0.330
_exptl_crystal_size_min 0.190
_refine_diff_density_max 0.299
_refine_diff_density_min -0.367
_refine_diff_density_rms 0.069
_refine_ls_abs_structure_details
;
Flack x determined using 925 quotients [(I+)-(I-)]/[(I+)+(I-)]
(Parsons, Flack and Wagner, Acta Cryst. B69 (2013) 249-259).
;
_refine_ls_abs_structure_Flack 0.006(9)
_refine_ls_extinction_method none
_refine_ls_goodness_of_fit_ref 1.038
_refine_ls_hydrogen_treatment constr
_refine_ls_matrix_type full
_refine_ls_number_parameters 108
_refine_ls_number_reflns 2220
_refine_ls_number_restraints 1
_refine_ls_restrained_S_all 1.037
_refine_ls_R_factor_all 0.0331
_refine_ls_R_factor_gt 0.0330
_refine_ls_shift/su_max 0.021
_refine_ls_shift/su_mean 0.000
_refine_ls_structure_factor_coef Fsqd
_refine_ls_weighting_details 'w=1/[\s^2^(Fo^2^)+(0.0731P)^2^+1.0477P] where P=(Fo^2^+2Fc^2^)/3'
_refine_ls_weighting_scheme calc
_refine_ls_wR_factor_gt 0.0990
_refine_ls_wR_factor_ref 0.0991
_reflns_Friedel_coverage 0.725
_reflns_Friedel_fraction_full 0.818
_reflns_Friedel_fraction_max 0.779
_reflns_number_gt 2213
_reflns_number_total 2220
_reflns_threshold_expression >2sigma(I)
_cod_data_source_file d2dt03456e2.cif
_cod_data_source_block MW509
_cod_original_cell_volume 1096.0(3)
_cod_original_sg_symbol_H-M 'C 2'
_cod_database_code 7712936

loop_
_space_group_symop_operation_xyz
'x, y, z'
'-x, y, -z'
'x+1/2, y+1/2, z'
'-x+1/2, y+1/2, -z'

loop_
_atom_site_label
_atom_site_type_symbol
_atom_site_fract_x
_atom_site_fract_y
_atom_site_fract_z
_atom_site_U_iso_or_equiv
_atom_site_adp_type
_atom_site_occupancy
_atom_site_site_symmetry_order
_atom_site_calc_flag
_atom_site_refinement_flags_posn
_atom_site_refinement_flags_adp
_atom_site_refinement_flags_occupancy
_atom_site_disorder_assembly
_atom_site_disorder_group
Fe1 Fe 0.500000 0.75045(4) 1.000000 0.01826(19) Uani 1 2 d S T P . .
C1 C 0.39240(17) 0.7559(5) 0.8134(6) 0.0253(6) Uani 1 1 d . . . . .
H1 H 0.377313 0.757350 0.651067 0.030 Uiso 1 1 calc R U . . .
C2 C 0.4060(2) 0.8657(5) 0.9576(8) 0.0315(9) Uani 1 1 d . . . . .
H2 H 0.401200 0.954731 0.909088 0.038 Uiso 1 1 calc R U . . .
C3 C 0.4285(2) 0.8218(5) 1.1902(8) 0.0317(9) Uani 1 1 d . . . . .
H3 H 0.440956 0.876485 1.321722 0.038 Uiso 1 1 calc R U . . .
C4 C 0.4288(2) 0.6833(4) 1.1901(6) 0.0238(7) Uani 1 1 d . . . . .
H4 H 0.441961 0.628016 1.320663 0.029 Uiso 1 1 calc R U . . .
C5 C 0.4053(2) 0.6410(4) 0.9547(6) 0.0205(7) Uani 1 1 d . . . . .
S1 S 0.40120(5) 0.47744(9) 0.85823(14) 0.0228(2) Uani 1 1 d . . . . .
O6 O 0.40747(19) 0.4828(3) 0.6124(5) 0.0371(7) Uani 1 1 d . . . . .
C7 C 0.3028(2) 0.4389(4) 0.8533(6) 0.0258(7) Uani 1 1 d . . . . .
C8 C 0.2507(2) 0.5335(6) 0.6982(7) 0.0399(10) Uani 1 1 d . . . . .
H8A H 0.264563 0.539213 0.550048 0.060 Uiso 1 1 calc R U . . .
H8B H 0.254452 0.620600 0.769492 0.060 Uiso 1 1 calc R U . . .
H8C H 0.199361 0.501559 0.675168 0.060 Uiso 1 1 calc R U . . .
C9 C 0.2936(2) 0.4432(5) 1.0988(7) 0.0359(10) Uani 1 1 d . . . . .
H9A H 0.242504 0.418774 1.102709 0.054 Uiso 1 1 calc R U . . .
H9B H 0.303979 0.532224 1.159855 0.054 Uiso 1 1 calc R U . . .
H9C H 0.328437 0.381323 1.192212 0.054 Uiso 1 1 calc R U . . .
C10 C 0.2923(3) 0.3006(5) 0.7580(9) 0.0425(11) Uani 1 1 d . . . . .
H10A H 0.331950 0.243949 0.843471 0.064 Uiso 1 1 calc R U . . .
H10B H 0.294340 0.301645 0.596047 0.064 Uiso 1 1 calc R U . . .
H10C H 0.243875 0.266772 0.772984 0.064 Uiso 1 1 calc R U . . .

loop_
_atom_site_aniso_label
_atom_site_aniso_U_11
_atom_site_aniso_U_22
_atom_site_aniso_U_33
_atom_site_aniso_U_23
_atom_site_aniso_U_13
_atom_site_aniso_U_12
Fe1 0.0153(3) 0.0149(3) 0.0258(3) 0.000 0.0071(2) 0.000
C1 0.0163(13) 0.0245(17) 0.0341(14) 0.0078(16) 0.0039(11) -0.0029(15)
C2 0.0167(18) 0.025(2) 0.053(2) 0.0026(19) 0.0092(16) 0.0099(15)
C3 0.0243(19) 0.033(2) 0.043(2) -0.0104(18) 0.0164(17) 0.0006(15)
C4 0.0191(17) 0.028(2) 0.0266(17) -0.0043(14) 0.0099(14) -0.0015(13)
C5 0.0184(16) 0.0196(18) 0.0250(16) 0.0013(13) 0.0080(12) 0.0022(13)
S1 0.0228(4) 0.0198(4) 0.0279(4) -0.0027(3) 0.0100(3) -0.0039(3)
O6 0.0497(18) 0.0358(16) 0.0327(13) -0.0073(12) 0.0241(12) -0.0106(14)
C7 0.0242(17) 0.026(2) 0.0273(16) -0.0043(14) 0.0058(13) -0.0086(14)
C8 0.030(2) 0.046(3) 0.040(2) 0.007(2) 0.0017(17) -0.0067(19)
C9 0.032(2) 0.049(3) 0.0289(17) 0.0001(17) 0.0122(15) -0.0161(18)
C10 0.045(3) 0.034(2) 0.050(2) -0.0134(19) 0.014(2) -0.021(2)

loop_
_atom_type_symbol
_atom_type_description
_atom_type_scat_dispersion_real
_atom_type_scat_dispersion_imag
_atom_type_scat_source
C C 0.0033 0.0016 'International Tables Vol C Tables 4.2.6.8 and 6.1.1.4'
H H 0.0000 0.0000 'International Tables Vol C Tables 4.2.6.8 and 6.1.1.4'
Fe Fe 0.3463 0.8444 'International Tables Vol C Tables 4.2.6.8 and 6.1.1.4'
O O 0.0106 0.0060 'International Tables Vol C Tables 4.2.6.8 and 6.1.1.4'
S S 0.1246 0.1234 'International Tables Vol C Tables 4.2.6.8 and 6.1.1.4'

loop_
_geom_angle_atom_site_label_1
_geom_angle_atom_site_label_2
_geom_angle_atom_site_label_3
_geom_angle
_geom_angle_site_symmetry_1
_geom_angle_site_symmetry_3
_geom_angle_publ_flag
C5 Fe1 C5 113.7(2) . 2_657 ?
C5 Fe1 C4 112.50(15) . 2_657 ?
C5 Fe1 C4 41.51(14) 2_657 2_657 ?
C5 Fe1 C4 41.51(15) . . ?
C5 Fe1 C4 112.50(15) 2_657 . ?
C4 Fe1 C4 140.9(2) 2_657 . ?
C5 Fe1 C1 41.04(15) . . ?
C5 Fe1 C1 141.61(17) 2_657 . ?
C4 Fe1 C1 111.76(15) 2_657 . ?
C4 Fe1 C1 69.35(14) . . ?
C5 Fe1 C1 141.61(17) . 2_657 ?
C5 Fe1 C1 41.04(15) 2_657 2_657 ?
C4 Fe1 C1 69.35(14) 2_657 2_657 ?
C4 Fe1 C1 111.76(15) . 2_657 ?
C1 Fe1 C1 176.9(3) . 2_657 ?
C5 Fe1 C2 67.85(14) . . ?
C5 Fe1 C2 178.4(2) 2_657 . ?
C4 Fe1 C2 138.68(17) 2_657 . ?
C4 Fe1 C2 68.30(18) . . ?
C1 Fe1 C2 39.86(18) . . ?
C1 Fe1 C2 137.46(18) 2_657 . ?
C5 Fe1 C2 178.39(19) . 2_657 ?
C5 Fe1 C2 67.85(14) 2_657 2_657 ?
C4 Fe1 C2 68.30(18) 2_657 2_657 ?
C4 Fe1 C2 138.68(17) . 2_657 ?
C1 Fe1 C2 137.46(18) . 2_657 ?
C1 Fe1 C2 39.86(18) 2_657 2_657 ?
C2 Fe1 C2 110.6(3) . 2_657 ?
C5 Fe1 C3 68.28(16) . . ?
C5 Fe1 C3 139.06(16) 2_657 . ?
C4 Fe1 C3 178.9(2) 2_657 . ?
C4 Fe1 C3 40.19(15) . . ?
C1 Fe1 C3 68.29(16) . . ?
C1 Fe1 C3 110.54(16) 2_657 . ?
C2 Fe1 C3 40.72(19) . . ?
C2 Fe1 C3 110.90(18) 2_657 . ?
C5 Fe1 C3 139.06(17) . 2_657 ?
C5 Fe1 C3 68.28(16) 2_657 2_657 ?
C4 Fe1 C3 40.19(15) 2_657 2_657 ?
C4 Fe1 C3 178.9(2) . 2_657 ?
C1 Fe1 C3 110.55(16) . 2_657 ?
C1 Fe1 C3 68.29(16) 2_657 2_657 ?
C2 Fe1 C3 110.90(18) . 2_657 ?
C2 Fe1 C3 40.72(19) 2_657 2_657 ?
C3 Fe1 C3 138.7(3) . 2_657 ?
C2 C1 C5 107.7(3) . . ?
C2 C1 Fe1 70.6(2) . . ?
C5 C1 Fe1 69.1(2) . . ?
C2 C1 H1 126.1 . . ?
C5 C1 H1 126.1 . . ?
Fe1 C1 H1 125.7 . . ?
C1 C2 C3 108.9(4) . . ?
C1 C2 Fe1 69.6(2) . . ?
C3 C2 Fe1 69.6(2) . . ?
C1 C2 H2 125.6 . . ?
C3 C2 H2 125.6 . . ?
Fe1 C2 H2 126.8 . . ?
C4 C3 C2 108.2(4) . . ?
C4 C3 Fe1 69.2(2) . . ?
C2 C3 Fe1 69.6(2) . . ?
C4 C3 H3 125.9 . . ?
C2 C3 H3 125.9 . . ?
Fe1 C3 H3 126.8 . . ?
C3 C4 C5 107.4(4) . . ?
C3 C4 Fe1 70.6(2) . . ?
C5 C4 Fe1 69.1(2) . . ?
C3 C4 H4 126.3 . . ?
C5 C4 H4 126.3 . . ?
Fe1 C4 H4 125.5 . . ?
C1 C5 C4 107.9(3) . . ?
C1 C5 S1 126.2(3) . . ?
C4 C5 S1 125.8(3) . . ?
C1 C5 Fe1 69.8(2) . . ?
C4 C5 Fe1 69.4(2) . . ?
S1 C5 Fe1 122.25(19) . . ?
O6 S1 C5 106.27(18) . . ?
O6 S1 C7 106.48(18) . . ?
C5 S1 C7 100.09(18) . . ?
C10 C7 C9 111.1(3) . . ?
C10 C7 C8 110.4(4) . . ?
C9 C7 C8 112.4(4) . . ?
C10 C7 S1 104.1(3) . . ?
C9 C7 S1 107.5(2) . . ?
C8 C7 S1 111.0(3) . . ?
C7 C8 H8A 109.5 . . ?
C7 C8 H8B 109.5 . . ?
H8A C8 H8B 109.5 . . ?
C7 C8 H8C 109.5 . . ?
H8A C8 H8C 109.5 . . ?
H8B C8 H8C 109.5 . . ?
C7 C9 H9A 109.5 . . ?
C7 C9 H9B 109.5 . . ?
H9A C9 H9B 109.5 . . ?
C7 C9 H9C 109.5 . . ?
H9A C9 H9C 109.5 . . ?
H9B C9 H9C 109.5 . . ?
C7 C10 H10A 109.5 . . ?
C7 C10 H10B 109.5 . . ?
H10A C10 H10B 109.5 . . ?
C7 C10 H10C 109.5 . . ?
H10A C10 H10C 109.5 . . ?
H10B C10 H10C 109.5 . . ?

loop_
_geom_bond_atom_site_label_1
_geom_bond_atom_site_label_2
_geom_bond_distance
_geom_bond_site_symmetry_2
_geom_bond_publ_flag
Fe1 C5 2.038(4) . ?
Fe1 C5 2.038(4) 2_657 ?
Fe1 C4 2.041(4) 2_657 ?
Fe1 C4 2.041(4) . ?
Fe1 C1 2.047(3) . ?
Fe1 C1 2.047(3) 2_657 ?
Fe1 C2 2.060(4) . ?
Fe1 C2 2.060(4) 2_657 ?
Fe1 C3 2.060(4) . ?
Fe1 C3 2.060(4) 2_657 ?
C1 C2 1.400(6) . ?
C1 C5 1.432(5) . ?
C1 H1 0.9500 . ?
C2 C3 1.434(7) . ?
C2 H2 0.9500 . ?
C3 C4 1.409(5) . ?
C3 H3 0.9500 . ?
C4 C5 1.445(5) . ?
C4 H4 0.9500 . ?
C5 S1 1.758(4) . ?
S1 O6 1.504(3) . ?
S1 C7 1.851(4) . ?
C7 C10 1.515(6) . ?
C7 C9 1.519(5) . ?
C7 C8 1.520(6) . ?
C8 H8A 0.9800 . ?
C8 H8B 0.9800 . ?
C8 H8C 0.9800 . ?
C9 H9A 0.9800 . ?
C9 H9B 0.9800 . ?
C9 H9C 0.9800 . ?
C10 H10A 0.9800 . ?
C10 H10B 0.9800 . ?
C10 H10C 0.9800 . ?

loop_
_geom_torsion_atom_site_label_1
_geom_torsion_atom_site_label_2
_geom_torsion_atom_site_label_3
_geom_torsion_atom_site_label_4
_geom_torsion
_geom_torsion_site_symmetry_1
_geom_torsion_site_symmetry_2
_geom_torsion_site_symmetry_3
_geom_torsion_site_symmetry_4
_geom_torsion_publ_flag
C5 C1 C2 C3 0.7(4) . . . . ?
Fe1 C1 C2 C3 -58.7(3) . . . . ?
C5 C1 C2 Fe1 59.4(2) . . . . ?
C1 C2 C3 C4 0.0(5) . . . . ?
Fe1 C2 C3 C4 -58.6(3) . . . . ?
C1 C2 C3 Fe1 58.6(3) . . . . ?
C2 C3 C4 C5 -0.7(5) . . . . ?
Fe1 C3 C4 C5 -59.6(3) . . . . ?
C2 C3 C4 Fe1 58.9(3) . . . . ?
C2 C1 C5 C4 -1.1(4) . . . . ?
Fe1 C1 C5 C4 59.1(2) . . . . ?
C2 C1 C5 S1 -176.1(3) . . . . ?
Fe1 C1 C5 S1 -115.8(3) . . . . ?
C2 C1 C5 Fe1 -60.3(2) . . . . ?
C3 C4 C5 C1 1.2(4) . . . . ?
Fe1 C4 C5 C1 -59.4(2) . . . . ?
C3 C4 C5 S1 176.2(3) . . . . ?
Fe1 C4 C5 S1 115.6(3) . . . . ?
C3 C4 C5 Fe1 60.6(3) . . . . ?
C1 C5 S1 O6 18.5(4) . . . . ?
C4 C5 S1 O6 -155.6(3) . . . . ?
Fe1 C5 S1 O6 -68.9(3) . . . . ?
C1 C5 S1 C7 -92.1(3) . . . . ?
C4 C5 S1 C7 93.8(3) . . . . ?
Fe1 C5 S1 C7 -179.6(2) . . . . ?
O6 S1 C7 C10 66.4(3) . . . . ?
C5 S1 C7 C10 176.8(3) . . . . ?
O6 S1 C7 C9 -175.7(3) . . . . ?
C5 S1 C7 C9 -65.3(3) . . . . ?
O6 S1 C7 C8 -52.4(3) . . . . ?
C5 S1 C7 C8 58.0(3) . . . . ?
